data_7235595
loop_
_publ_author_name
'Garc\'ia-Rubi\~no, M. E.'
'N\'u\~nez-Carretero, M. C.'
'Choquesillo-Lazarte, D.'
'Garc\'ia-Ruiz, J. M.'
'Madrid, Yolanda'
'Campos, J. M.'

_publ_section_title
;
 Stereospecific alkylation of substituted adenines by the Mitsunobu
 coupling reaction under microwave-assisted conditions
;
_journal_issue 43
_journal_name_full 'RSC Adv.'
_journal_page_first 22425
_journal_paper_doi 10.1039/C4RA01968G
_journal_volume 4
_journal_year 2014
_chemical_formula_sum 'C15 H14 Cl N5 O S'
_chemical_formula_weight 347.82
_space_group_IT_number 19
_space_group_name_Hall 'P 2ac 2ab'
_space_group_name_H-M_alt 'P 21 21 21'
_symmetry_cell_setting orthorhombic
_symmetry_space_group_name_H-M 'P 21 21 21'
_atom_sites_solution_hydrogens geom
_atom_sites_solution_primary direct
_atom_sites_solution_secondary difmap
_audit_creation_method SHELXL-97
_cell_angle_alpha 90.00
_cell_angle_beta 90.00
_cell_angle_gamma 90.00
_cell_formula_units_Z 4
_cell_length_a 5.0547(4)
_cell_length_b 13.3237(10)
_cell_length_c 23.2593(18)
_cell_measurement_reflns_used 7646
_cell_measurement_temperature 296(2)
_cell_measurement_theta_max 64.608
_cell_measurement_theta_min 3.801
_cell_volume 1566.5(2)
_computing_cell_refinement 'Bruker SAINT'
_computing_data_collection 'Bruker APEX2'
_computing_data_reduction 'Bruker SAINT'
_computing_structure_refinement 'SHELXL-97 (Sheldrick, 2008)'
_computing_structure_solution 'SHELXS-97 (Sheldrick, 2008)'
_diffrn_ambient_temperature 296(2)
_diffrn_measured_fraction_theta_full 0.990
_diffrn_measured_fraction_theta_max 0.991
_diffrn_measurement_device_type 'Bruker X8 Proteum'
_diffrn_measurement_method '\f and \w scans'
_diffrn_radiation_monochromator 'graded multilayer optics'
_diffrn_radiation_source 'fine-focus rotating anode'
_diffrn_radiation_type CuK\a
_diffrn_radiation_wavelength 1.54178
_diffrn_reflns_av_R_equivalents 0.0763
_diffrn_reflns_av_sigmaI/netI 0.0424
_diffrn_reflns_limit_h_max 5
_diffrn_reflns_limit_h_min -5
_diffrn_reflns_limit_k_max 15
_diffrn_reflns_limit_k_min -15
_diffrn_reflns_limit_l_max 27
_diffrn_reflns_limit_l_min -27
_diffrn_reflns_number 19523
_diffrn_reflns_theta_full 66.41
_diffrn_reflns_theta_max 66.41
_diffrn_reflns_theta_min 3.80
_exptl_absorpt_coefficient_mu 3.508
_exptl_absorpt_correction_T_max 0.7667
_exptl_absorpt_correction_T_min 0.7205
_exptl_absorpt_correction_type multi-scan
_exptl_absorpt_process_details 'Bruker SADABS, 2010'
_exptl_crystal_colour colourless
_exptl_crystal_density_diffrn 1.475
_exptl_crystal_density_method 'not measured'
_exptl_crystal_description block
_exptl_crystal_F_000 720
_exptl_crystal_size_max 0.10
_exptl_crystal_size_mid 0.08
_exptl_crystal_size_min 0.08
_refine_diff_density_max 0.215
_refine_diff_density_min -0.310
_refine_diff_density_rms 0.062
_refine_ls_abs_structure_details 'Flack H D (1983), Acta Cryst. A39, 876-881, 1098 Friedel pairs'
_refine_ls_abs_structure_Flack 0.00(3)
_refine_ls_extinction_method none
_refine_ls_goodness_of_fit_ref 1.098
_refine_ls_hydrogen_treatment constr
_refine_ls_matrix_type full
_refine_ls_number_parameters 209
_refine_ls_number_reflns 2706
_refine_ls_number_restraints 0
_refine_ls_restrained_S_all 1.098
_refine_ls_R_factor_all 0.0627
_refine_ls_R_factor_gt 0.0506
_refine_ls_shift/su_max 0.003
_refine_ls_shift/su_mean 0.000
_refine_ls_structure_factor_coef Fsqd
_refine_ls_weighting_details 'calc w=1/[\s^2^(Fo^2^)+(0.0657P)^2^+0.8607P] where P=(Fo^2^+2Fc^2^)/3'
_refine_ls_weighting_scheme calc
_refine_ls_wR_factor_gt 0.1236
_refine_ls_wR_factor_ref 0.1349
_reflns_number_gt 2259
_reflns_number_total 2706
_reflns_threshold_expression >2sigma(I)
_cod_data_source_file c4ra01968g2.cif
_cod_data_source_block megr88
_cod_depositor_comments
;
The following automatic conversions were performed:

data item '_exptl_absorpt_correction_type' value 'MULTI-SCAN' was
changed to 'multi-scan' in accordance with the
/home/saulius/struct/COD-crude-data/automatic-downloads/DataCite-retrospective/RSC/depositions/lib/dictionaries/cif_core.dic
dictionary named 'cif_core.dic' version 2.4.2 last updated on
2011-04-26.

data item '_symmetry_cell_setting' value 'Orthorhombic' was changed
to 'orthorhombic' in accordance with the
/home/saulius/struct/COD-crude-data/automatic-downloads/DataCite-retrospective/RSC/depositions/lib/dictionaries/cif_core.dic
dictionary named 'cif_core.dic' version 2.4.2 last updated on
2011-04-26.

Automatic conversion script
Id: cif_fix_values 6909 2019-04-08 15:41:33Z antanas 
;
_cod_original_sg_symbol_H-M P2(1)2(1)2(1)
_cod_database_code 7235595

loop_
_symmetry_equiv_pos_as_xyz
'x, y, z'
'-x+1/2, -y, z+1/2'
'x+1/2, -y+1/2, -z'
'-x, y+1/2, -z+1/2'

loop_
_atom_site_label
_atom_site_type_symbol
_atom_site_fract_x
_atom_site_fract_y
_atom_site_fract_z
_atom_site_U_iso_or_equiv
_atom_site_adp_type
_atom_site_occupancy
_atom_site_symmetry_multiplicity
_atom_site_calc_flag
_atom_site_refinement_flags
N1 N -0.4872(7) 0.4025(2) -0.15676(14) 0.0435(8) Uani 1 1 d .
C2 C -0.4170(9) 0.4950(3) -0.14167(17) 0.0428(9) Uani 1 1 d .
Cl2 Cl -0.5957(3) 0.58920(8) -0.17513(5) 0.0624(3) Uani 1 1 d .
N3 N -0.2356(7) 0.5270(3) -0.10509(14) 0.0440(8) Uani 1 1 d .
C5 C -0.1574(8) 0.3468(3) -0.09195(16) 0.0399(9) Uani 1 1 d .
C4 C -0.1096(8) 0.4472(3) -0.08131(16) 0.0412(9) Uani 1 1 d .
N6 N -0.4261(7) 0.2311(3) -0.14627(16) 0.0523(9) Uani 1 1 d .
H6 H -0.3354 0.1820 -0.1325 0.063 Uiso 1 1 calc R
C6 C -0.3574(8) 0.3246(3) -0.13174(16) 0.0410(9) Uani 1 1 d .
N7 N 0.0110(7) 0.2869(3) -0.05888(15) 0.0485(8) Uani 1 1 d .
C8 C 0.1542(9) 0.3526(3) -0.02982(18) 0.0484(10) Uani 1 1 d .
H8 H 0.2853 0.3340 -0.0039 0.058 Uiso 1 1 calc R
N9 N 0.0919(7) 0.4510(2) -0.04145(14) 0.0434(8) Uani 1 1 d .
C10 C -0.6460(10) 0.2084(4) -0.1841(2) 0.0625(12) Uani 1 1 d .
H10A H -0.6265 0.2451 -0.2193 0.094 Uiso 1 1 calc R
H10B H -0.8088 0.2273 -0.1658 0.094 Uiso 1 1 calc R
H10C H -0.6485 0.1377 -0.1922 0.094 Uiso 1 1 calc R
C12 C -0.0063(8) 0.5894(3) 0.02574(18) 0.0462(10) Uani 1 1 d .
H12 H -0.1596 0.6087 0.0024 0.055 Uiso 1 1 calc R
C11 C 0.1966(9) 0.5409(3) -0.01438(18) 0.0482(11) Uani 1 1 d .
H11A H 0.2471 0.5887 -0.0439 0.058 Uiso 1 1 calc R
H11B H 0.3539 0.5238 0.0074 0.058 Uiso 1 1 calc R
S13 S 0.1261(3) 0.70259(8) 0.05795(5) 0.0566(3) Uani 1 1 d .
C14 C 0.2788(8) 0.6516(3) 0.11956(17) 0.0424(9) Uani 1 1 d .
C15 C 0.4383(10) 0.7146(4) 0.1523(2) 0.0591(12) Uani 1 1 d .
H15 H 0.4605 0.7810 0.1410 0.071 Uiso 1 1 calc R
C16 C 0.5638(11) 0.6809(4) 0.2010(2) 0.0709(15) Uani 1 1 d .
H16 H 0.6670 0.7245 0.2227 0.085 Uiso 1 1 calc R
C17 C 0.5359(10) 0.5822(4) 0.2176(2) 0.0666(14) Uani 1 1 d .
H17 H 0.6246 0.5587 0.2499 0.080 Uiso 1 1 calc R
C18 C 0.3777(10) 0.5182(4) 0.18644(18) 0.0549(11) Uani 1 1 d .
H18 H 0.3547 0.4521 0.1982 0.066 Uiso 1 1 calc R
C19 C 0.2526(8) 0.5534(3) 0.13734(18) 0.0436(10) Uani 1 1 d .
O20 O 0.1106(6) 0.4815(2) 0.10657(12) 0.0493(7) Uani 1 1 d .
C21 C -0.1032(9) 0.5200(3) 0.07241(17) 0.0482(10) Uani 1 1 d .
H21A H -0.2256 0.5560 0.0971 0.058 Uiso 1 1 calc R
H21B H -0.1982 0.4644 0.0551 0.058 Uiso 1 1 calc R

loop_
_atom_site_aniso_label
_atom_site_aniso_U_11
_atom_site_aniso_U_22
_atom_site_aniso_U_33
_atom_site_aniso_U_23
_atom_site_aniso_U_13
_atom_site_aniso_U_12
N1 0.0482(19) 0.0350(18) 0.0474(18) -0.0004(15) 0.0006(14) 0.0062(15)
C2 0.043(2) 0.042(2) 0.044(2) -0.0004(17) 0.0053(18) 0.0023(19)
Cl2 0.0693(7) 0.0502(6) 0.0679(7) 0.0056(5) -0.0115(6) 0.0136(6)
N3 0.0451(19) 0.0414(19) 0.0455(19) 0.0015(15) -0.0019(15) 0.0063(16)
C5 0.035(2) 0.035(2) 0.049(2) 0.0022(16) 0.0038(17) 0.0021(17)
C4 0.040(2) 0.040(2) 0.043(2) 0.0000(16) 0.0009(19) 0.0009(18)
N6 0.050(2) 0.043(2) 0.064(2) -0.0049(16) -0.0083(19) -0.0008(17)
C6 0.042(2) 0.035(2) 0.047(2) -0.0012(16) 0.0029(19) -0.0021(18)
N7 0.050(2) 0.0406(19) 0.055(2) 0.0071(17) 0.0004(17) 0.0067(15)
C8 0.044(2) 0.049(2) 0.052(2) 0.0052(19) -0.003(2) 0.006(2)
N9 0.0397(18) 0.0452(19) 0.0453(18) -0.0018(14) -0.0035(15) 0.0015(17)
C10 0.056(3) 0.056(3) 0.076(3) -0.010(2) -0.006(2) -0.010(2)
C12 0.040(2) 0.050(2) 0.049(2) -0.001(2) -0.0060(18) 0.0014(19)
C11 0.049(3) 0.048(2) 0.047(2) -0.0006(19) 0.0005(19) -0.015(2)
S13 0.0747(8) 0.0395(5) 0.0556(6) 0.0024(5) -0.0088(6) -0.0034(6)
C14 0.042(2) 0.037(2) 0.049(2) -0.0019(17) 0.0025(18) -0.0007(17)
C15 0.063(3) 0.050(3) 0.065(3) -0.005(2) -0.003(2) -0.018(2)
C16 0.075(3) 0.073(4) 0.065(3) -0.009(3) -0.020(3) -0.021(3)
C17 0.066(3) 0.072(3) 0.062(3) 0.003(3) -0.016(2) -0.004(3)
C18 0.059(3) 0.056(3) 0.050(2) 0.014(2) -0.008(2) -0.006(2)
C19 0.040(2) 0.041(2) 0.050(2) -0.0076(18) 0.0038(17) -0.0084(18)
O20 0.0558(17) 0.0378(14) 0.0544(16) 0.0034(12) -0.0059(15) -0.0082(15)
C21 0.038(2) 0.054(2) 0.053(2) -0.0046(19) -0.0017(19) -0.001(2)

loop_
_atom_type_symbol
_atom_type_description
_atom_type_scat_dispersion_real
_atom_type_scat_dispersion_imag
_atom_type_scat_source
C C 0.0181 0.0091 'International Tables Vol C Tables 4.2.6.8 and 6.1.1.4'
H H 0.0000 0.0000 'International Tables Vol C Tables 4.2.6.8 and 6.1.1.4'
Cl Cl 0.3639 0.7018 'International Tables Vol C Tables 4.2.6.8 and 6.1.1.4'
N N 0.0311 0.0180 'International Tables Vol C Tables 4.2.6.8 and 6.1.1.4'
O O 0.0492 0.0322 'International Tables Vol C Tables 4.2.6.8 and 6.1.1.4'
S S 0.3331 0.5567 'International Tables Vol C Tables 4.2.6.8 and 6.1.1.4'

loop_
_geom_angle_atom_site_label_1
_geom_angle_atom_site_label_2
_geom_angle_atom_site_label_3
_geom_angle
C2 N1 C6 117.8(3)
N3 C2 N1 130.8(4)
N3 C2 Cl2 114.7(3)
N1 C2 Cl2 114.4(3)
C2 N3 C4 109.6(3)
C4 C5 N7 110.3(3)
C4 C5 C6 116.7(3)
N7 C5 C6 133.0(4)
N3 C4 N9 126.3(4)
N3 C4 C5 127.1(4)
N9 C4 C5 106.6(3)
C6 N6 C10 123.1(4)
C6 N6 H6 118.4
C10 N6 H6 118.4
N6 C6 N1 118.6(4)
N6 C6 C5 123.4(4)
N1 C6 C5 118.0(3)
C8 N7 C5 103.7(3)
N7 C8 N9 113.9(4)
N7 C8 H8 123.1
N9 C8 H8 123.1
C8 N9 C4 105.5(3)
C8 N9 C11 128.1(4)
C4 N9 C11 126.2(3)
N6 C10 H10A 109.5
N6 C10 H10B 109.5
H10A C10 H10B 109.5
N6 C10 H10C 109.5
H10A C10 H10C 109.5
H10B C10 H10C 109.5
C21 C12 C11 113.4(4)
C21 C12 S13 109.4(3)
C11 C12 S13 110.8(3)
C21 C12 H12 107.6
C11 C12 H12 107.6
S13 C12 H12 107.6
N9 C11 C12 111.6(3)
N9 C11 H11A 109.3
C12 C11 H11A 109.3
N9 C11 H11B 109.3
C12 C11 H11B 109.3
H11A C11 H11B 108.0
C14 S13 C12 100.19(19)
C19 C14 C15 117.6(4)
C19 C14 S13 124.6(3)
C15 C14 S13 117.8(3)
C16 C15 C14 121.5(5)
C16 C15 H15 119.3
C14 C15 H15 119.3
C15 C16 C17 119.7(5)
C15 C16 H16 120.2
C17 C16 H16 120.2
C18 C17 C16 120.3(5)
C18 C17 H17 119.9
C16 C17 H17 119.9
C17 C18 C19 119.3(4)
C17 C18 H18 120.3
C19 C18 H18 120.3
C14 C19 C18 121.6(4)
C14 C19 O20 123.2(4)
C18 C19 O20 115.2(4)
C19 O20 C21 115.2(3)
O20 C21 C12 111.9(3)
O20 C21 H21A 109.2
C12 C21 H21A 109.2
O20 C21 H21B 109.2
C12 C21 H21B 109.2
H21A C21 H21B 107.9

loop_
_geom_bond_atom_site_label_1
_geom_bond_atom_site_label_2
_geom_bond_distance
N1 C2 1.329(5)
N1 C6 1.359(5)
C2 N3 1.321(5)
C2 Cl2 1.731(4)
N3 C4 1.357(5)
C5 C4 1.381(5)
C5 N7 1.398(5)
C5 C6 1.402(5)
C4 N9 1.378(5)
N6 C6 1.338(5)
N6 C10 1.449(6)
N6 H6 0.8600
N7 C8 1.322(6)
C8 N9 1.374(5)
C8 H8 0.9300
N9 C11 1.454(5)
C10 H10A 0.9600
C10 H10B 0.9600
C10 H10C 0.9600
C12 C21 1.508(6)
C12 C11 1.530(6)
C12 S13 1.812(4)
C12 H12 0.9800
C11 H11A 0.9700
C11 H11B 0.9700
S13 C14 1.764(4)
C14 C19 1.379(6)
C14 C15 1.391(6)
C15 C16 1.373(7)
C15 H15 0.9300
C16 C17 1.378(8)
C16 H16 0.9300
C17 C18 1.375(7)
C17 H17 0.9300
C18 C19 1.387(6)
C18 H18 0.9300
C19 O20 1.395(5)
O20 C21 1.436(5)
C21 H21A 0.9700
C21 H21B 0.9700
